data_2226829
loop_
_publ_author_name
'Huang, Shuyuan'
'Wang, Qianqian'

_publ_section_title
;
 5,8-Dibromo-14,15,17,18-tetramethyl-2,11-dithia[3.3]paracyclophane
;
_journal_coeditor_code CV2738
_journal_issue 8
_journal_name_full 'Acta Crystallographica Section E'
_journal_page_first o1993
_journal_paper_doi 10.1107/S1600536810026760
_journal_volume 66
_journal_year 2010
_chemical_formula_iupac 'C20 H22 Br2 S2'
_chemical_formula_moiety 'C20 H22 Br2 S2'
_chemical_formula_sum 'C20 H22 Br2 S2'
_chemical_formula_weight 486.32
_chemical_name_common
;
5,8-Dibromo-14,15,17,18-tetramethyl-2,11-dithia[3.3]paracyclophane
;
_chemical_name_systematic
;
1^2^,1^5^-Dibromo-5^2^,5^3^,5^5^,5^6^-tetramethyl-3,7-dithia-
1,5(1,4)-dibenzenacyclooctaphane
;
_space_group_IT_number 14
_symmetry_cell_setting monoclinic
_symmetry_space_group_name_Hall '-P 2ybc'
_symmetry_space_group_name_H-M 'P 1 21/c 1'
_atom_sites_solution_hydrogens geom
_atom_sites_solution_primary direct
_atom_sites_solution_secondary difmap
_audit_creation_method SHELXL-97
_cell_angle_alpha 90.00
_cell_angle_beta 91.864(3)
_cell_angle_gamma 90.00
_cell_formula_units_Z 4
_cell_length_a 15.298(3)
_cell_length_b 12.340(2)
_cell_length_c 10.0160(18)
_cell_measurement_reflns_used 3874
_cell_measurement_temperature 298(2)
_cell_measurement_theta_max 23.87
_cell_measurement_theta_min 2.62
_cell_volume 1889.8(6)
_computing_cell_refinement 'SAINT (Bruker, 1999)'
_computing_data_collection 'SMART (Bruker, 1997)'
_computing_data_reduction 'SAINT (Bruker, 1999)'
_computing_molecular_graphics 'SHELXTL (Sheldrick, 2008)'
_computing_publication_material 'SHELXTL (Sheldrick, 2008)'
_computing_structure_refinement 'SHELXL97 (Sheldrick, 2008)'
_computing_structure_solution 'SHELXS97 (Sheldrick, 2008)'
_diffrn_ambient_temperature 298(2)
_diffrn_measured_fraction_theta_full 0.999
_diffrn_measured_fraction_theta_max 0.999
_diffrn_measurement_device_type 'Bruker SMART APEX'
_diffrn_measurement_method 'phi and omega scans'
_diffrn_radiation_monochromator graphite
_diffrn_radiation_source 'fine-focus sealed tube'
_diffrn_radiation_type MoK\a
_diffrn_radiation_wavelength 0.71073
_diffrn_reflns_av_R_equivalents 0.0753
_diffrn_reflns_av_sigmaI/netI 0.0615
_diffrn_reflns_limit_h_max 19
_diffrn_reflns_limit_h_min -12
_diffrn_reflns_limit_k_max 14
_diffrn_reflns_limit_k_min -15
_diffrn_reflns_limit_l_max 12
_diffrn_reflns_limit_l_min -12
_diffrn_reflns_number 12364
_diffrn_reflns_theta_full 26.50
_diffrn_reflns_theta_max 26.50
_diffrn_reflns_theta_min 2.12
_exptl_absorpt_coefficient_mu 4.510
_exptl_absorpt_correction_type none
_exptl_crystal_colour colourless
_exptl_crystal_density_diffrn 1.709
_exptl_crystal_density_method 'not measured'
_exptl_crystal_description block
_exptl_crystal_F_000 976
_exptl_crystal_size_max 0.23
_exptl_crystal_size_mid 0.20
_exptl_crystal_size_min 0.20
_refine_diff_density_max 0.505
_refine_diff_density_min -0.309
_refine_ls_extinction_method none
_refine_ls_goodness_of_fit_ref 0.937
_refine_ls_hydrogen_treatment constr
_refine_ls_matrix_type full
_refine_ls_number_parameters 221
_refine_ls_number_reflns 3922
_refine_ls_number_restraints 0
_refine_ls_restrained_S_all 0.937
_refine_ls_R_factor_all 0.0592
_refine_ls_R_factor_gt 0.0380
_refine_ls_shift/su_max 0.013
_refine_ls_shift/su_mean 0.000
_refine_ls_structure_factor_coef Fsqd
_refine_ls_weighting_details 'calc w=1/[\s^2^(Fo^2^)+(0.0490P)^2^] where P=(Fo^2^+2Fc^2^)/3'
_refine_ls_weighting_scheme calc
_refine_ls_wR_factor_gt 0.0934
_refine_ls_wR_factor_ref 0.0991
_reflns_number_gt 2690
_reflns_number_total 3922
_reflns_threshold_expression I>2sigma(I)
_cod_data_source_file cv2738.cif
_cod_data_source_block I
_cod_original_sg_symbol_H-M 'P 21/c'
_cod_database_code 2226829
_cod_database_fobs_code 2226829

loop_
_symmetry_equiv_pos_as_xyz
'x, y, z'
'-x, y+1/2, -z+1/2'
'-x, -y, -z'
'x, -y-1/2, z-1/2'

loop_
_atom_site_type_symbol
_atom_site_label
_atom_site_fract_x
_atom_site_fract_y
_atom_site_fract_z
_atom_site_U_iso_or_equiv
_atom_site_adp_type
_atom_site_calc_flag
_atom_site_refinement_flags
_atom_site_occupancy
_atom_site_disorder_assembly
_atom_site_disorder_group
Br Br1 0.63291(3) -0.24847(3) 0.69722(4) 0.06216(15) Uani d . 1 . .
Br Br2 0.86653(3) 0.03415(3) 1.12714(4) 0.06978(17) Uani d . 1 . .
C C1 0.7941(2) -0.1625(2) 0.8090(3) 0.0407(8) Uani d . 1 . .
C C2 0.7035(2) -0.1602(2) 0.8134(3) 0.0398(7) Uani d . 1 . .
C C3 0.6607(2) -0.0921(3) 0.8980(3) 0.0445(8) Uani d . 1 . .
H H3 0.5998 -0.0911 0.8961 0.053 Uiso calc R 1 . .
C C4 0.7068(2) -0.0249(2) 0.9864(3) 0.0436(8) Uani d . 1 . .
C C5 0.7961(2) -0.0389(2) 0.9945(3) 0.0434(8) Uani d . 1 . .
C C6 0.8387(2) -0.1043(2) 0.9067(3) 0.0448(8) Uani d . 1 . .
H H6 0.8994 -0.1094 0.9134 0.054 Uiso calc R 1 . .
C C7 0.8438(3) -0.2189(3) 0.7015(4) 0.0579(10) Uani d . 1 . .
H H7A 0.8025 -0.2425 0.6320 0.069 Uiso calc R 1 . .
H H7B 0.8713 -0.2832 0.7396 0.069 Uiso calc R 1 . .
C C8 0.8677(2) -0.0337(3) 0.5289(3) 0.0493(9) Uani d . 1 . .
H H8A 0.9104 0.0117 0.4863 0.059 Uiso calc R 1 . .
H H8B 0.8339 -0.0700 0.4585 0.059 Uiso calc R 1 . .
C C9 0.8064(2) 0.0394(2) 0.6037(3) 0.0336(7) Uani d . 1 . .
C C10 0.7159(2) 0.0343(2) 0.5758(3) 0.0351(7) Uani d . 1 . .
C C11 0.65953(19) 0.0939(2) 0.6546(3) 0.0344(7) Uani d . 1 . .
C C12 0.69283(19) 0.1594(2) 0.7578(3) 0.0339(7) Uani d . 1 . .
C C13 0.7842(2) 0.1727(2) 0.7759(3) 0.0340(7) Uani d . 1 . .
C C14 0.84008(19) 0.1132(2) 0.6990(3) 0.0351(7) Uani d . 1 . .
C C15 0.6794(2) -0.0317(3) 0.4589(3) 0.0533(9) Uani d . 1 . .
H H15A 0.6190 -0.0132 0.4423 0.080 Uiso calc R 1 . .
H H15B 0.6840 -0.1075 0.4796 0.080 Uiso calc R 1 . .
H H15C 0.7119 -0.0162 0.3808 0.080 Uiso calc R 1 . .
C C16 0.5615(2) 0.0846(3) 0.6279(4) 0.0524(9) Uani d . 1 . .
H H16A 0.5425 0.0129 0.6503 0.079 Uiso calc R 1 . .
H H16B 0.5482 0.0984 0.5351 0.079 Uiso calc R 1 . .
H H16C 0.5318 0.1366 0.6815 0.079 Uiso calc R 1 . .
C C17 0.9379(2) 0.1285(3) 0.7171(4) 0.0555(9) Uani d . 1 . .
H H17A 0.9518 0.2041 0.7109 0.083 Uiso calc R 1 . .
H H17B 0.9671 0.0894 0.6487 0.083 Uiso calc R 1 . .
H H17C 0.9569 0.1016 0.8032 0.083 Uiso calc R 1 . .
C C18 0.8205(3) 0.2505(3) 0.8816(4) 0.0532(9) Uani d . 1 . .
H H18A 0.8832 0.2463 0.8850 0.080 Uiso calc R 1 . .
H H18B 0.7986 0.2313 0.9671 0.080 Uiso calc R 1 . .
H H18C 0.8028 0.3231 0.8593 0.080 Uiso calc R 1 . .
C C19 0.6313(2) 0.2168(3) 0.8503(4) 0.0478(8) Uani d . 1 . .
H H19A 0.5883 0.2561 0.7959 0.057 Uiso calc R 1 . .
H H19B 0.6647 0.2697 0.9021 0.057 Uiso calc R 1 . .
C C20 0.6574(3) 0.0609(3) 1.0634(4) 0.0615(10) Uani d . 1 . .
H H20A 0.6990 0.1141 1.0978 0.074 Uiso calc R 1 . .
H H20B 0.6310 0.0265 1.1393 0.074 Uiso calc R 1 . .
S S1 0.92690(6) -0.13702(8) 0.62621(10) 0.0536(2) Uani d . 1 . .
S S2 0.57294(6) 0.13011(8) 0.96634(10) 0.0572(3) Uani d . 1 . .

loop_
_atom_site_aniso_label
_atom_site_aniso_U_11
_atom_site_aniso_U_22
_atom_site_aniso_U_33
_atom_site_aniso_U_12
_atom_site_aniso_U_13
_atom_site_aniso_U_23
Br1 0.0655(3) 0.0568(3) 0.0643(3) -0.01722(19) 0.0036(2) -0.00873(18)
Br2 0.0857(3) 0.0680(3) 0.0542(2) 0.0013(2) -0.0199(2) -0.00657(19)
C1 0.046(2) 0.0305(16) 0.0458(18) 0.0047(15) 0.0098(15) 0.0078(14)
C2 0.049(2) 0.0323(16) 0.0383(16) -0.0038(15) 0.0036(14) 0.0041(13)
C3 0.042(2) 0.046(2) 0.0456(18) -0.0015(16) 0.0131(15) 0.0034(15)
C4 0.057(2) 0.0401(18) 0.0345(16) 0.0056(16) 0.0110(15) 0.0066(14)
C5 0.056(2) 0.0407(18) 0.0332(16) -0.0002(16) -0.0047(15) 0.0063(14)
C6 0.0415(19) 0.0441(19) 0.0489(19) 0.0059(15) 0.0015(16) 0.0058(16)
C7 0.059(2) 0.0427(19) 0.073(3) 0.0030(17) 0.021(2) -0.0133(18)
C8 0.050(2) 0.055(2) 0.0434(19) 0.0080(17) 0.0094(16) 0.0000(15)
C9 0.0344(18) 0.0372(16) 0.0298(14) 0.0046(13) 0.0075(12) 0.0063(12)
C10 0.0409(19) 0.0344(16) 0.0301(14) -0.0028(14) -0.0002(13) 0.0044(12)
C11 0.0294(17) 0.0383(17) 0.0354(15) -0.0014(13) 0.0021(13) 0.0062(13)
C12 0.0345(17) 0.0303(15) 0.0371(15) 0.0023(13) 0.0063(13) 0.0041(12)
C13 0.0367(18) 0.0319(15) 0.0333(15) -0.0031(14) -0.0006(13) 0.0025(12)
C14 0.0275(16) 0.0396(17) 0.0380(16) -0.0027(13) 0.0004(13) 0.0107(13)
C15 0.052(2) 0.057(2) 0.050(2) -0.0062(18) -0.0023(17) -0.0121(17)
C16 0.0309(19) 0.064(2) 0.062(2) -0.0022(17) -0.0018(16) -0.0051(18)
C17 0.0326(19) 0.065(2) 0.068(2) -0.0055(17) -0.0016(17) -0.0039(19)
C18 0.058(2) 0.052(2) 0.0492(19) -0.0119(17) -0.0032(17) -0.0060(17)
C19 0.046(2) 0.0409(18) 0.057(2) 0.0046(16) 0.0119(17) -0.0045(16)
C20 0.080(3) 0.061(2) 0.044(2) 0.009(2) 0.0095(19) -0.0028(17)
S1 0.0425(5) 0.0564(6) 0.0626(6) 0.0154(4) 0.0150(4) 0.0023(4)
S2 0.0486(6) 0.0601(6) 0.0643(6) 0.0107(5) 0.0255(5) 0.0004(5)

loop_
_atom_type_symbol
_atom_type_description
_atom_type_scat_dispersion_real
_atom_type_scat_dispersion_imag
_atom_type_scat_source
C C 0.0033 0.0016 'International Tables Vol C Tables 4.2.6.8 and 6.1.1.4'
H H 0.0000 0.0000 'International Tables Vol C Tables 4.2.6.8 and 6.1.1.4'
S S 0.1246 0.1234 'International Tables Vol C Tables 4.2.6.8 and 6.1.1.4'
Br Br -0.2901 2.4595 'International Tables Vol C Tables 4.2.6.8 and 6.1.1.4'

loop_
_geom_angle_atom_site_label_1
_geom_angle_atom_site_label_2
_geom_angle_atom_site_label_3
_geom_angle_site_symmetry_1
_geom_angle_site_symmetry_3
_geom_angle
_geom_angle_publ_flag
C6 C1 C2 . . 116.1(3) ?
C6 C1 C7 . . 119.9(3) ?
C2 C1 C7 . . 124.0(3) ?
C3 C2 C1 . . 121.9(3) ?
C3 C2 Br1 . . 117.0(3) ?
C1 C2 Br1 . . 121.0(2) ?
C2 C3 C4 . . 121.0(3) ?
C2 C3 H3 . . 119.5 ?
C4 C3 H3 . . 119.5 ?
C5 C4 C3 . . 116.4(3) ?
C5 C4 C20 . . 124.4(3) ?
C3 C4 C20 . . 119.2(3) ?
C6 C5 C4 . . 121.8(3) ?
C6 C5 Br2 . . 117.0(3) ?
C4 C5 Br2 . . 121.2(3) ?
C5 C6 C1 . . 121.8(3) ?
C5 C6 H6 . . 119.1 ?
C1 C6 H6 . . 119.1 ?
C1 C7 S1 . . 114.7(2) ?
C1 C7 H7A . . 108.6 ?
S1 C7 H7A . . 108.6 ?
C1 C7 H7B . . 108.6 ?
S1 C7 H7B . . 108.6 ?
H7A C7 H7B . . 107.6 ?
C9 C8 S1 . . 117.1(2) ?
C9 C8 H8A . . 108.0 ?
S1 C8 H8A . . 108.0 ?
C9 C8 H8B . . 108.0 ?
S1 C8 H8B . . 108.0 ?
H8A C8 H8B . . 107.3 ?
C14 C9 C10 . . 120.1(3) ?
C14 C9 C8 . . 120.2(3) ?
C10 C9 C8 . . 119.8(3) ?
C11 C10 C9 . . 119.1(3) ?
C11 C10 C15 . . 120.0(3) ?
C9 C10 C15 . . 120.9(3) ?
C12 C11 C10 . . 120.4(3) ?
C12 C11 C16 . . 120.5(3) ?
C10 C11 C16 . . 119.0(3) ?
C11 C12 C13 . . 119.8(3) ?
C11 C12 C19 . . 120.2(3) ?
C13 C12 C19 . . 119.9(3) ?
C14 C13 C12 . . 119.7(3) ?
C14 C13 C18 . . 120.3(3) ?
C12 C13 C18 . . 120.0(3) ?
C13 C14 C9 . . 120.3(3) ?
C13 C14 C17 . . 119.7(3) ?
C9 C14 C17 . . 120.1(3) ?
C10 C15 H15A . . 109.5 ?
C10 C15 H15B . . 109.5 ?
H15A C15 H15B . . 109.5 ?
C10 C15 H15C . . 109.5 ?
H15A C15 H15C . . 109.5 ?
H15B C15 H15C . . 109.5 ?
C11 C16 H16A . . 109.5 ?
C11 C16 H16B . . 109.5 ?
H16A C16 H16B . . 109.5 ?
C11 C16 H16C . . 109.5 ?
H16A C16 H16C . . 109.5 ?
H16B C16 H16C . . 109.5 ?
C14 C17 H17A . . 109.5 ?
C14 C17 H17B . . 109.5 ?
H17A C17 H17B . . 109.5 ?
C14 C17 H17C . . 109.5 ?
H17A C17 H17C . . 109.5 ?
H17B C17 H17C . . 109.5 ?
C13 C18 H18A . . 109.5 ?
C13 C18 H18B . . 109.5 ?
H18A C18 H18B . . 109.5 ?
C13 C18 H18C . . 109.5 ?
H18A C18 H18C . . 109.5 ?
H18B C18 H18C . . 109.5 ?
C12 C19 S2 . . 116.1(2) ?
C12 C19 H19A . . 108.3 ?
S2 C19 H19A . . 108.3 ?
C12 C19 H19B . . 108.3 ?
S2 C19 H19B . . 108.3 ?
H19A C19 H19B . . 107.4 ?
C4 C20 S2 . . 114.4(2) ?
C4 C20 H20A . . 108.7 ?
S2 C20 H20A . . 108.7 ?
C4 C20 H20B . . 108.7 ?
S2 C20 H20B . . 108.7 ?
H20A C20 H20B . . 107.6 ?
C7 S1 C8 . . 105.64(18) ?
C20 S2 C19 . . 105.24(19) ?

loop_
_geom_bond_atom_site_label_1
_geom_bond_atom_site_label_2
_geom_bond_site_symmetry_2
_geom_bond_distance
_geom_bond_publ_flag
Br1 C2 . 1.904(3) ?
Br2 C5 . 1.909(3) ?
C1 C6 . 1.378(4) ?
C1 C2 . 1.388(4) ?
C1 C7 . 1.509(5) ?
C2 C3 . 1.374(4) ?
C3 C4 . 1.389(5) ?
C3 H3 . 0.9300 ?
C4 C5 . 1.377(5) ?
C4 C20 . 1.524(5) ?
C5 C6 . 1.373(5) ?
C6 H6 . 0.9300 ?
C7 S1 . 1.808(4) ?
C7 H7A . 0.9700 ?
C7 H7B . 0.9700 ?
C8 C9 . 1.516(4) ?
C8 S1 . 1.826(3) ?
C8 H8A . 0.9700 ?
C8 H8B . 0.9700 ?
C9 C14 . 1.405(4) ?
C9 C10 . 1.405(4) ?
C10 C11 . 1.397(4) ?
C10 C15 . 1.518(4) ?
C11 C12 . 1.396(4) ?
C11 C16 . 1.519(4) ?
C12 C13 . 1.413(4) ?
C12 C19 . 1.517(4) ?
C13 C14 . 1.381(4) ?
C13 C18 . 1.521(4) ?
C14 C17 . 1.514(4) ?
C15 H15A . 0.9600 ?
C15 H15B . 0.9600 ?
C15 H15C . 0.9600 ?
C16 H16A . 0.9600 ?
C16 H16B . 0.9600 ?
C16 H16C . 0.9600 ?
C17 H17A . 0.9600 ?
C17 H17B . 0.9600 ?
C17 H17C . 0.9600 ?
C18 H18A . 0.9600 ?
C18 H18B . 0.9600 ?
C18 H18C . 0.9600 ?
C19 S2 . 1.833(4) ?
C19 H19A . 0.9700 ?
C19 H19B . 0.9700 ?
C20 S2 . 1.807(4) ?
C20 H20A . 0.9700 ?
C20 H20B . 0.9700 ?

loop_
_geom_torsion_atom_site_label_1
_geom_torsion_atom_site_label_2
_geom_torsion_atom_site_label_3
_geom_torsion_atom_site_label_4
_geom_torsion_site_symmetry_1
_geom_torsion_site_symmetry_2
_geom_torsion_site_symmetry_3
_geom_torsion_site_symmetry_4
_geom_torsion
_geom_torsion_publ_flag
C6 C1 C2 C3 . . . . 8.7(4) ?
C7 C1 C2 C3 . . . . -167.8(3) ?
C6 C1 C2 Br1 . . . . -173.4(2) ?
C7 C1 C2 Br1 . . . . 10.1(4) ?
C1 C2 C3 C4 . . . . -2.1(5) ?
Br1 C2 C3 C4 . . . . 179.9(2) ?
C2 C3 C4 C5 . . . . -6.9(5) ?
C2 C3 C4 C20 . . . . 171.0(3) ?
C3 C4 C5 C6 . . . . 9.1(5) ?
C20 C4 C5 C6 . . . . -168.6(3) ?
C3 C4 C5 Br2 . . . . -171.9(2) ?
C20 C4 C5 Br2 . . . . 10.3(4) ?
C4 C5 C6 C1 . . . . -2.5(5) ?
Br2 C5 C6 C1 . . . . 178.5(2) ?
C2 C1 C6 C5 . . . . -6.5(4) ?
C7 C1 C6 C5 . . . . 170.2(3) ?
C6 C1 C7 S1 . . . . -46.5(4) ?
C2 C1 C7 S1 . . . . 130.0(3) ?
S1 C8 C9 C14 . . . . 66.8(4) ?
S1 C8 C9 C10 . . . . -114.2(3) ?
C14 C9 C10 C11 . . . . -7.5(4) ?
C8 C9 C10 C11 . . . . 173.5(3) ?
C14 C9 C10 C15 . . . . 170.4(3) ?
C8 C9 C10 C15 . . . . -8.5(4) ?
C9 C10 C11 C12 . . . . 1.4(4) ?
C15 C10 C11 C12 . . . . -176.5(3) ?
C9 C10 C11 C16 . . . . -177.5(3) ?
C15 C10 C11 C16 . . . . 4.6(4) ?
C10 C11 C12 C13 . . . . 5.2(4) ?
C16 C11 C12 C13 . . . . -176.0(3) ?
C10 C11 C12 C19 . . . . -175.0(3) ?
C16 C11 C12 C19 . . . . 3.8(4) ?
C11 C12 C13 C14 . . . . -5.7(4) ?
C19 C12 C13 C14 . . . . 174.5(3) ?
C11 C12 C13 C18 . . . . 175.4(3) ?
C19 C12 C13 C18 . . . . -4.4(4) ?
C12 C13 C14 C9 . . . . -0.4(4) ?
C18 C13 C14 C9 . . . . 178.5(3) ?
C12 C13 C14 C17 . . . . 179.2(3) ?
C18 C13 C14 C17 . . . . -2.0(4) ?
C10 C9 C14 C13 . . . . 7.0(4) ?
C8 C9 C14 C13 . . . . -174.0(3) ?
C10 C9 C14 C17 . . . . -172.5(3) ?
C8 C9 C14 C17 . . . . 6.4(4) ?
C11 C12 C19 S2 . . . . 70.2(3) ?
C13 C12 C19 S2 . . . . -110.0(3) ?
C5 C4 C20 S2 . . . . 136.9(3) ?
C3 C4 C20 S2 . . . . -40.8(4) ?
C1 C7 S1 C8 . . . . -69.5(3) ?
C9 C8 S1 C7 . . . . 58.3(3) ?
C4 C20 S2 C19 . . . . -71.1(3) ?
C12 C19 S2 C20 . . . . 58.3(3) ?

loop_
_cod_related_entry_id
_cod_related_entry_database
_cod_related_entry_code
1 ChemSpider 24745508
